data_4319122
loop_
_publ_author_name
'Pierre Mialane'
'J\'er\^ome Marrot'
'Eric Rivi\`ere'
'J\'er\^ome Nebout'
'Gilbert Herv\'e'

_publ_section_title
;
 Structural Characterization and Magnetic Properties of Sandwich-Type
 Tungstoarsenate Complexes. Study of a Mixed-Valent VIV2/VV
 Heteropolyanion
;
_journal_name_full 'Inorganic Chemistry'
_journal_page_first 44
_journal_page_last 48
_journal_paper_doi 10.1021/ic000641v
_journal_volume 40
_journal_year 2001
_chemical_formula_sum 'Cu3 K12 O90 Sb2 W18'
_chemical_formula_weight 5652.62
_chemical_name_systematic
; 
 ? 
;
_space_group_IT_number 62
_symmetry_cell_setting orthorhombic
_symmetry_space_group_name_Hall '-P 2ac 2n'
_symmetry_space_group_name_H-M 'P n m a'
_atom_sites_solution_hydrogens geom
_atom_sites_solution_primary direct
_atom_sites_solution_secondary difmap
_audit_creation_method SHELXL-97
_cell_angle_alpha 90.00
_cell_angle_beta 90.00
_cell_angle_gamma 90.00
_cell_formula_units_Z 4
_cell_length_a 30.2359(3)
_cell_length_b 14.9889(2)
_cell_length_c 19.1354(3)
_cell_measurement_reflns_used 36627
_cell_measurement_temperature 296(2)
_cell_volume 8672.2(2)
_computing_cell_refinement 'Bruker SMART'
_computing_data_collection 'Bruker SMART'
_computing_data_reduction 'Bruker SHELXTL'
_computing_molecular_graphics 'Bruker SHELXTL'
_computing_publication_material 'Bruker SHELXTL'
_computing_structure_refinement 'SHELXL-97 (Sheldrick, 1997)'
_computing_structure_solution 'SHELXS-97 (Sheldrick, 1990)'
_diffrn_ambient_temperature 296(2)
_diffrn_measured_fraction_theta_full 0.931
_diffrn_measured_fraction_theta_max 0.931
_diffrn_measurement_device_type 'CCD area detector'
_diffrn_measurement_method 'phi and omega scans'
_diffrn_radiation_monochromator graphite
_diffrn_radiation_source 'fine-focus sealed tube'
_diffrn_radiation_type MoK\a
_diffrn_radiation_wavelength 0.71073
_diffrn_reflns_av_R_equivalents 0.0952
_diffrn_reflns_av_sigmaI/netI 0.0670
_diffrn_reflns_limit_h_max 35
_diffrn_reflns_limit_h_min -40
_diffrn_reflns_limit_k_max 20
_diffrn_reflns_limit_k_min -20
_diffrn_reflns_limit_l_max 25
_diffrn_reflns_limit_l_min -24
_diffrn_reflns_number 58313
_diffrn_reflns_theta_full 29.72
_diffrn_reflns_theta_max 29.72
_diffrn_reflns_theta_min 1.26
_diffrn_standards_decay_% 0
_diffrn_standards_interval_count 0
_diffrn_standards_interval_time 0
_diffrn_standards_number 0
_exptl_absorpt_coefficient_mu 25.788
_exptl_absorpt_correction_T_max 0.1229
_exptl_absorpt_correction_T_min 0.0311
_exptl_absorpt_correction_type semi-empirical
_exptl_crystal_colour green
_exptl_crystal_density_diffrn 4.329
_exptl_crystal_density_method 'not measured'
_exptl_crystal_description parallelepiped
_exptl_crystal_F_000 9876
_exptl_crystal_size_max 0.44
_exptl_crystal_size_mid 0.40
_exptl_crystal_size_min 0.14
_refine_diff_density_max 3.549
_refine_diff_density_min -3.228
_refine_diff_density_rms 0.498
_refine_ls_extinction_method none
_refine_ls_goodness_of_fit_ref 1.022
_refine_ls_hydrogen_treatment mixed
_refine_ls_matrix_type full
_refine_ls_number_parameters 581
_refine_ls_number_reflns 11885
_refine_ls_number_restraints 0
_refine_ls_restrained_S_all 1.022
_refine_ls_R_factor_all 0.0798
_refine_ls_R_factor_gt 0.0525
_refine_ls_shift/su_max 0.001
_refine_ls_shift/su_mean 0.000
_refine_ls_structure_factor_coef Fsqd
_refine_ls_weighting_details 'calc w=1/[\s^2^(Fo^2^)+(0.0875P)^2^+0.0000P] where P=(Fo^2^+2Fc^2^)/3'
_refine_ls_weighting_scheme calc
_refine_ls_wR_factor_gt 0.1370
_refine_ls_wR_factor_ref 0.1522
_reflns_number_gt 8483
_reflns_number_total 11885
_reflns_threshold_expression >2sigma(I)
_cod_data_source_file ic000641v_4.cif
_cod_data_source_block K12[Sb2W18{Cu(H2O)}3O66].41H2O
_cod_depositor_comments
;
The following automatic conversions were performed:

'_symmetry_cell_setting' value 'Orthorhombic' changed to
'orthorhombic' according to the built-in table from CIF Core
dictionary named 'cif_core.dic' version 2.4.1 from 2010-06-29.

Automatic conversion script
Id: cif_fix_values 1646 2011-03-28 12:23:43Z adriana 
;
_cod_database_code 4319122

loop_
_symmetry_equiv_pos_as_xyz
'x, y, z'
'-x+1/2, -y, z+1/2'
'-x, y+1/2, -z'
'x+1/2, -y+1/2, -z+1/2'
'-x, -y, -z'
'x-1/2, y, -z-1/2'
'x, -y-1/2, z'
'-x-1/2, y-1/2, z-1/2'

loop_
_atom_site_label
_atom_site_type_symbol
_atom_site_fract_x
_atom_site_fract_y
_atom_site_fract_z
_atom_site_U_iso_or_equiv
_atom_site_adp_type
_atom_site_occupancy
_atom_site_symmetry_multiplicity
_atom_site_calc_flag
_atom_site_refinement_flags
_atom_site_disorder_assembly
_atom_site_disorder_group
W1 W 0.397203(18) -0.13824(4) 0.05493(3) 0.02611(13) Uani 1 1 d . . .
W2 W 0.389997(18) -0.01592(4) -0.11068(3) 0.02610(13) Uani 1 1 d . . .
W3 W 0.384609(18) -0.12736(4) -0.26342(3) 0.02661(13) Uani 1 1 d . . .
W4 W 0.479792(18) -0.12491(4) -0.17172(3) 0.02631(13) Uani 1 1 d . . .
W5 W 0.48724(2) -0.2500 -0.00382(4) 0.02606(17) Uani 1 2 d S . .
W6 W 0.194782(19) -0.13808(4) 0.07971(3) 0.02712(13) Uani 1 1 d . . .
W7 W 0.187841(18) -0.01519(4) -0.08657(3) 0.02742(13) Uani 1 1 d . . .
W8 W 0.183179(18) -0.12691(4) -0.23813(3) 0.02723(13) Uani 1 1 d . . .
W9 W 0.095310(18) -0.12620(4) -0.12993(3) 0.02733(13) Uani 1 1 d . . .
W10 W 0.10168(3) -0.2500 0.03828(4) 0.02774(18) Uani 1 2 d S . .
Sb1 Sb 0.36964(4) -0.2500 -0.10391(6) 0.0236(3) Uani 1 2 d S . .
Sb2 Sb 0.20961(4) -0.2500 -0.08358(6) 0.0230(3) Uani 1 2 d S . .
Cu1 Cu 0.28333(8) -0.2500 -0.23881(13) 0.0285(5) Uani 1 2 d S . .
Cu2 Cu 0.29207(5) -0.08790(12) -0.02062(9) 0.0280(4) Uani 1 1 d . . .
K1 K 0.5000 0.0000 0.0000 0.0462(13) Uani 1 2 d S . .
K2 K 0.41480(19) 0.2500 0.1838(3) 0.0534(14) Uani 1 2 d S . .
K3 K 0.5133(2) 0.2500 0.3437(3) 0.0561(15) Uani 1 2 d S . .
K4 K 0.29820(17) -0.2500 0.1313(3) 0.0420(11) Uani 1 2 d S . .
K5 K 0.71486(11) -0.0077(3) 0.2117(2) 0.0466(9) Uani 1 1 d . . .
K6 K 0.4154(2) 0.2500 0.8397(3) 0.0506(13) Uani 1 2 d S . .
K7 K 0.07363(15) 0.0554(3) 0.7565(2) 0.0529(10) Uani 1 1 d . . .
K8 K 0.4969(2) 0.2500 0.6968(3) 0.0611(16) Uani 1 2 d S . .
K9 K 0.0842(3) 0.0011(6) 0.0412(4) 0.122(3) Uani 1 1 d . . .
O1 O 0.4504(3) -0.1088(7) -0.2572(5) 0.030(2) Uani 1 1 d . . .
O2 O 0.4864(5) -0.2500 -0.1928(7) 0.030(3) Uani 1 2 d S . .
O3 O 0.4889(3) -0.1635(7) -0.0771(5) 0.033(2) Uani 1 1 d . . .
O4 O 0.4049(3) -0.1552(6) -0.1497(5) 0.027(2) Uani 1 1 d . . .
O5 O 0.4547(3) -0.0194(7) -0.1352(5) 0.031(2) Uani 1 1 d . . .
O6 O 0.5319(3) -0.0861(8) -0.1928(5) 0.036(2) Uani 1 1 d . . .
O7 O 0.3353(3) -0.0547(7) -0.0927(5) 0.033(2) Uani 1 1 d . . .
O8 O 0.4096(3) -0.0569(6) -0.0212(5) 0.027(2) Uani 1 1 d . . .
O9 O 0.3870(3) 0.0970(7) -0.0952(6) 0.035(2) Uani 1 1 d . . .
O10 O 0.3805(3) -0.0145(6) -0.2124(5) 0.026(2) Uani 1 1 d . . .
O11 O 0.5412(5) -0.2500 0.0256(8) 0.037(3) Uani 1 2 d S . .
O12 O 0.4630(3) -0.1599(7) 0.0556(5) 0.031(2) Uani 1 1 d . . .
O13 O 0.4102(4) -0.2500 -0.0226(7) 0.028(3) Uani 1 2 d S . .
O14 O 0.3969(3) -0.0633(7) 0.1244(6) 0.036(2) Uani 1 1 d . . .
O15 O 0.3404(3) -0.1443(7) 0.0297(6) 0.035(2) Uani 1 1 d . . .
O16 O 0.3937(4) -0.2500 0.1050(6) 0.024(3) Uani 1 2 d S . .
O17 O 0.3293(3) -0.1614(7) -0.2406(6) 0.037(2) Uani 1 1 d . . .
O18 O 0.3792(3) -0.0833(8) -0.3472(6) 0.040(3) Uani 1 1 d . . .
O19 O 0.4002(5) -0.2500 -0.2808(8) 0.029(3) Uani 1 2 d S . .
O20 O 0.2396(3) -0.1588(7) -0.2205(6) 0.036(2) Uani 1 1 d . . .
O21 O 0.1677(5) -0.2500 -0.2546(7) 0.029(3) Uani 1 2 d S . .
O22 O 0.1903(3) -0.0150(6) -0.1898(5) 0.028(2) Uani 1 1 d . . .
O23 O 0.1175(3) -0.1084(7) -0.2210(5) 0.029(2) Uani 1 1 d . . .
O24 O 0.1709(3) -0.1542(6) -0.1222(5) 0.028(2) Uani 1 1 d . . .
O25 O 0.1855(4) -0.0833(9) -0.3219(6) 0.046(3) Uani 1 1 d . . .
O26 O 0.2442(3) -0.0512(8) -0.0794(5) 0.037(2) Uani 1 1 d . . .
O27 O 0.1911(4) 0.0998(7) -0.0714(6) 0.041(3) Uani 1 1 d . . .
O28 O 0.1766(3) -0.0567(6) 0.0059(5) 0.028(2) Uani 1 1 d . . .
O29 O 0.1216(3) -0.0169(7) -0.1008(5) 0.030(2) Uani 1 1 d . . .
O30 O 0.0509(5) -0.2500 0.0785(8) 0.038(3) Uani 1 2 d S . .
O31 O 0.1300(3) -0.1597(7) 0.0926(5) 0.028(2) Uani 1 1 d . . .
O32 O 0.0933(3) -0.1640(7) -0.0351(5) 0.032(2) Uani 1 1 d . . .
O33 O 0.1764(4) -0.2500 0.0032(6) 0.023(3) Uani 1 2 d S . .
O34 O 0.2012(4) -0.0645(8) 0.1490(6) 0.043(3) Uani 1 1 d . . .
O35 O 0.2486(3) -0.1445(6) 0.0399(5) 0.031(2) Uani 1 1 d . . .
O36 O 0.2036(4) -0.2500 0.1311(7) 0.026(3) Uani 1 2 d S . .
O37 O 0.0416(3) -0.0893(7) -0.1432(5) 0.035(2) Uani 1 1 d . . .
O38 O 0.0872(5) -0.2500 -0.1519(8) 0.032(3) Uani 1 2 d S . .
O39 O 0.2641(7) -0.2500 -0.3579(9) 0.061(5) Uani 1 2 d S . .
O40 O 0.5037(4) -0.1387(8) 0.1848(7) 0.048(3) Uani 1 1 d . . .
O41 O 0.5894(5) -0.1353(8) 0.2802(6) 0.055(4) Uani 1 1 d . . .
O42 O 0.4158(7) -0.2500 0.2507(9) 0.059(5) Uani 1 2 d S . .
O43 O 0.2911(5) 0.0452(9) 0.0395(7) 0.066(4) Uani 1 1 d . . .
O44 O 0.1980(4) 0.1085(6) 0.0758(5) 0.035(3) Uani 1 1 d . . .
O45 O 0.3949(6) 0.1337(12) 0.0697(9) 0.085(5) Uani 1 1 d . . .
O46 O 0.4801(8) 0.0572(13) 0.6576(11) 0.121(8) Uani 1 1 d . . .
O47 O 0.3153(10) 0.2500 0.0752(16) 0.101(9) Uani 1 2 d S . .
O48 O 0.1558(12) 0.2500 0.8655(19) 0.133(13) Uani 1 2 d S . .
O49 O 0.3259(11) -0.128(2) 0.2245(18) 0.180(13) Uiso 1 1 d . . .
O50 O 0.7132(16) -0.155(4) 0.103(3) 0.29(2) Uiso 1 1 d . . .
O51 O 0.5662(12) 0.144(2) 0.6077(18) 0.191(13) Uiso 1 1 d . . .
O52 O -0.0045(13) -0.076(3) 0.010(2) 0.233(16) Uiso 1 1 d . . .

loop_
_atom_site_aniso_label
_atom_site_aniso_U_11
_atom_site_aniso_U_22
_atom_site_aniso_U_33
_atom_site_aniso_U_23
_atom_site_aniso_U_13
_atom_site_aniso_U_12
W1 0.0186(3) 0.0330(3) 0.0268(3) -0.0016(2) -0.0017(2) 0.0005(2)
W2 0.0188(3) 0.0300(3) 0.0295(3) 0.0012(2) 0.0011(2) -0.0002(2)
W3 0.0183(3) 0.0339(3) 0.0277(3) 0.0024(2) 0.0000(2) -0.0006(2)
W4 0.0169(3) 0.0325(3) 0.0295(3) 0.0012(2) 0.0012(2) -0.0008(2)
W5 0.0173(3) 0.0332(4) 0.0278(4) 0.000 -0.0025(3) 0.000
W6 0.0197(3) 0.0356(3) 0.0260(3) -0.0022(2) 0.0014(2) 0.0001(2)
W7 0.0203(3) 0.0320(3) 0.0299(3) 0.0003(2) -0.0014(2) 0.0013(2)
W8 0.0189(3) 0.0361(3) 0.0267(3) 0.0023(2) 0.0001(2) 0.0014(2)
W9 0.0177(3) 0.0352(3) 0.0290(3) 0.0008(2) -0.0013(2) 0.0025(2)
W10 0.0181(4) 0.0389(4) 0.0262(4) 0.000 0.0023(3) 0.000
Sb1 0.0171(6) 0.0289(6) 0.0247(6) 0.000 0.0001(5) 0.000
Sb2 0.0175(6) 0.0283(6) 0.0233(6) 0.000 -0.0004(5) 0.000
Cu1 0.0170(11) 0.0362(13) 0.0323(13) 0.000 0.0021(9) 0.000
Cu2 0.0166(8) 0.0387(9) 0.0286(9) 0.0028(7) 0.0007(6) -0.0009(7)
K1 0.051(3) 0.042(3) 0.046(3) 0.003(2) -0.010(2) -0.013(2)
K2 0.035(3) 0.052(3) 0.073(4) 0.000 0.015(3) 0.000
K3 0.049(3) 0.060(4) 0.059(4) 0.000 0.017(3) 0.000
K4 0.030(2) 0.054(3) 0.042(3) 0.000 -0.002(2) 0.000
K5 0.0261(17) 0.065(2) 0.049(2) 0.0083(18) 0.0025(15) 0.0023(16)
K6 0.059(4) 0.045(3) 0.047(3) 0.000 0.006(3) 0.000
K7 0.062(3) 0.048(2) 0.048(2) 0.0044(18) -0.0011(19) 0.005(2)
K8 0.066(4) 0.067(4) 0.050(3) 0.000 -0.016(3) 0.000
K9 0.115(6) 0.133(6) 0.119(6) -0.047(5) -0.018(5) 0.014(5)
O1 0.031(6) 0.037(5) 0.024(5) 0.001(4) 0.005(4) -0.004(4)
O2 0.031(8) 0.035(8) 0.024(7) 0.000 0.002(6) 0.000
O3 0.023(5) 0.044(6) 0.031(5) -0.002(5) 0.001(4) -0.001(4)
O4 0.022(5) 0.027(5) 0.031(5) -0.006(4) -0.005(4) 0.001(4)
O5 0.022(5) 0.039(6) 0.033(5) 0.000(4) 0.003(4) 0.002(4)
O6 0.019(5) 0.052(7) 0.036(6) -0.003(5) 0.008(4) -0.006(4)
O7 0.023(5) 0.042(6) 0.034(6) 0.011(5) 0.004(4) -0.003(4)
O8 0.017(4) 0.031(5) 0.033(5) -0.001(4) 0.000(4) 0.000(4)
O9 0.020(5) 0.034(6) 0.052(7) -0.007(5) 0.000(4) 0.000(4)
O10 0.022(5) 0.032(5) 0.025(5) 0.003(4) -0.001(4) -0.002(4)
O11 0.032(8) 0.043(9) 0.035(8) 0.000 -0.019(6) 0.000
O12 0.025(5) 0.034(5) 0.032(5) 0.000(4) -0.001(4) 0.006(4)
O13 0.019(6) 0.035(7) 0.031(7) 0.000 -0.008(5) 0.000
O14 0.034(6) 0.035(6) 0.039(6) -0.009(5) -0.001(5) -0.003(5)
O15 0.020(5) 0.048(6) 0.038(6) 0.008(5) -0.006(4) -0.001(4)
O16 0.023(7) 0.031(7) 0.017(6) 0.000 -0.003(5) 0.000
O17 0.021(5) 0.036(6) 0.053(7) -0.006(5) 0.010(5) -0.003(4)
O18 0.028(6) 0.056(7) 0.037(6) 0.010(5) -0.005(4) 0.003(5)
O19 0.026(7) 0.021(6) 0.042(8) 0.000 -0.007(6) 0.000
O20 0.022(5) 0.042(6) 0.045(6) -0.014(5) -0.004(4) 0.006(4)
O21 0.026(7) 0.032(7) 0.028(7) 0.000 0.009(6) 0.000
O22 0.021(5) 0.030(5) 0.032(5) -0.002(4) 0.000(4) 0.008(4)
O23 0.021(5) 0.038(5) 0.028(5) 0.003(4) -0.004(4) 0.000(4)
O24 0.021(5) 0.034(5) 0.028(5) 0.010(4) -0.001(4) 0.005(4)
O25 0.040(7) 0.068(8) 0.029(6) 0.014(6) 0.001(5) 0.001(6)
O26 0.017(5) 0.059(7) 0.036(6) 0.004(5) -0.004(4) 0.001(5)
O27 0.056(8) 0.027(5) 0.040(6) -0.004(5) 0.003(5) -0.004(5)
O28 0.022(5) 0.036(5) 0.025(5) -0.006(4) 0.003(4) -0.002(4)
O29 0.012(4) 0.038(6) 0.040(6) 0.000(4) 0.005(4) -0.004(4)
O30 0.028(8) 0.047(9) 0.038(9) 0.000 0.003(6) 0.000
O31 0.017(4) 0.037(5) 0.031(5) -0.008(4) -0.002(4) -0.003(4)
O32 0.020(5) 0.035(5) 0.040(6) 0.005(4) 0.005(4) 0.003(4)
O33 0.016(6) 0.034(7) 0.020(6) 0.000 0.004(5) 0.000
O34 0.042(7) 0.055(7) 0.031(6) -0.012(5) -0.006(5) -0.006(5)
O35 0.025(5) 0.028(5) 0.040(6) 0.006(4) 0.006(4) -0.003(4)
O36 0.025(7) 0.026(7) 0.028(7) 0.000 0.001(5) 0.000
O37 0.026(5) 0.044(6) 0.034(6) -0.002(5) -0.009(4) 0.009(5)
O38 0.026(7) 0.034(8) 0.037(8) 0.000 -0.006(6) 0.000
O39 0.063(13) 0.079(14) 0.040(10) 0.000 0.016(9) 0.000
O40 0.045(7) 0.051(7) 0.049(7) -0.005(6) -0.006(6) -0.004(6)
O41 0.062(9) 0.061(8) 0.041(7) 0.015(6) -0.024(6) -0.022(7)
O42 0.048(12) 0.084(14) 0.045(11) 0.000 0.005(8) 0.000
O43 0.104(13) 0.048(8) 0.047(8) 0.005(6) -0.008(8) -0.010(8)
O44 0.060(7) 0.018(4) 0.027(5) -0.010(4) 0.021(5) -0.011(5)
O45 0.067(11) 0.108(14) 0.079(12) 0.029(10) -0.006(9) -0.010(9)
O46 0.17(2) 0.089(14) 0.106(16) 0.030(12) 0.018(14) 0.056(14)
O47 0.12(2) 0.055(14) 0.13(2) 0.000 0.014(19) 0.000
O48 0.13(3) 0.12(2) 0.15(3) 0.000 -0.08(2) 0.000

loop_
_atom_type_symbol
_atom_type_description
_atom_type_scat_dispersion_real
_atom_type_scat_dispersion_imag
_atom_type_scat_source
O O 0.0106 0.0060 'International Tables Vol C Tables 4.2.6.8 and 6.1.1.4'
K K 0.2009 0.2494 'International Tables Vol C Tables 4.2.6.8 and 6.1.1.4'
Cu Cu 0.3201 1.2651 'International Tables Vol C Tables 4.2.6.8 and 6.1.1.4'
Sb Sb -0.5866 1.5461 'International Tables Vol C Tables 4.2.6.8 and 6.1.1.4'
W W -0.8490 6.8722 'International Tables Vol C Tables 4.2.6.8 and 6.1.1.4'

loop_
_geom_angle_atom_site_label_1
_geom_angle_atom_site_label_2
_geom_angle_atom_site_label_3
_geom_angle
_geom_angle_site_symmetry_1
_geom_angle_site_symmetry_3
_geom_angle_publ_flag
O14 W1 O15 103.6(5) . . ?
O14 W1 O16 100.4(5) . . ?
O15 W1 O16 92.1(5) . . ?
O14 W1 O8 99.7(5) . . ?
O15 W1 O8 90.8(4) . . ?
O16 W1 O8 158.3(4) . . ?
O14 W1 O12 96.0(4) . . ?
O15 W1 O12 160.4(5) . . ?
O16 W1 O12 85.0(5) . . ?
O8 W1 O12 85.1(4) . . ?
O14 W1 O13 167.3(5) . . ?
O15 W1 O13 87.3(5) . . ?
O16 W1 O13 72.2(4) . . ?
O8 W1 O13 86.5(4) . . ?
O12 W1 O13 73.4(4) . . ?
O14 W1 K4 89.2(4) . . ?
O15 W1 K4 46.5(3) . . ?
O16 W1 K4 51.1(4) . . ?
O8 W1 K4 137.2(3) . . ?
O12 W1 K4 135.9(3) . . ?
O13 W1 K4 93.7(3) . . ?
O14 W1 K1 82.3(3) . . ?
O15 W1 K1 136.4(3) . . ?
O16 W1 K1 129.9(4) . . ?
O8 W1 K1 46.0(3) . . ?
O12 W1 K1 45.3(3) . . ?
O13 W1 K1 94.5(3) . . ?
K4 W1 K1 171.52(7) . . ?
O9 W2 O7 103.8(5) . . ?
O9 W2 O8 100.3(5) . . ?
O7 W2 O8 90.6(4) . . ?
O9 W2 O10 98.7(5) . . ?
O7 W2 O10 93.3(4) . . ?
O8 W2 O10 159.0(4) . . ?
O9 W2 O5 96.7(4) . . ?
O7 W2 O5 159.5(4) . . ?
O8 W2 O5 84.2(4) . . ?
O10 W2 O5 84.9(4) . . ?
O9 W2 O4 167.2(4) . . ?
O7 W2 O4 87.0(4) . . ?
O8 W2 O4 86.4(4) . . ?
O10 W2 O4 73.3(4) . . ?
O5 W2 O4 72.9(4) . . ?
O9 W2 K5 87.2(3) . 5_655 ?
O7 W2 K5 49.0(3) . 5_655 ?
O8 W2 K5 139.3(3) . 5_655 ?
O10 W2 K5 50.4(3) . 5_655 ?
O5 W2 K5 135.0(3) . 5_655 ?
O4 W2 K5 94.9(2) . 5_655 ?
O9 W2 K1 83.9(3) . . ?
O7 W2 K1 134.1(3) . . ?
O8 W2 K1 43.8(3) . . ?
O10 W2 K1 130.8(3) . . ?
O5 W2 K1 46.2(3) . . ?
O4 W2 K1 93.8(2) . . ?
K5 W2 K1 171.02(7) 5_655 . ?
O18 W3 O17 104.1(5) . . ?
O18 W3 O19 103.0(6) . . ?
O17 W3 O19 89.9(5) . . ?
O18 W3 O10 97.2(5) . . ?
O17 W3 O10 93.7(4) . . ?
O19 W3 O10 157.9(5) . . ?
O18 W3 O1 95.4(4) . . ?
O17 W3 O1 160.5(5) . . ?
O19 W3 O1 84.3(5) . . ?
O10 W3 O1 85.1(4) . . ?
O18 W3 O4 164.8(5) . . ?
O17 W3 O4 88.1(4) . . ?
O19 W3 O4 85.7(5) . . ?
O10 W3 O4 72.6(4) . . ?
O1 W3 O4 72.9(4) . . ?
O18 W3 K5 87.9(4) . 5_655 ?
O17 W3 K5 49.2(3) . 5_655 ?
O19 W3 K5 139.0(4) . 5_655 ?
O10 W3 K5 49.6(3) . 5_655 ?
O1 W3 K5 134.5(3) . 5_655 ?
O4 W3 K5 93.5(2) . 5_655 ?
O18 W3 K3 83.7(4) . 5_655 ?
O17 W3 K3 134.0(3) . 5_655 ?
O19 W3 K3 44.8(4) . 5_655 ?
O10 W3 K3 130.8(3) . 5_655 ?
O1 W3 K3 46.1(3) . 5_655 ?
O4 W3 K3 94.4(3) . 5_655 ?
K5 W3 K3 171.56(11) 5_655 5_655 ?
O6 W4 O1 100.6(5) . . ?
O6 W4 O5 99.8(5) . . ?
O1 W4 O5 91.4(4) . . ?
O6 W4 O3 101.0(5) . . ?
O1 W4 O3 158.1(4) . . ?
O5 W4 O3 87.8(4) . . ?
O6 W4 O2 100.6(6) . . ?
O1 W4 O2 89.6(5) . . ?
O5 W4 O2 159.0(5) . . ?
O3 W4 O2 83.6(5) . . ?
O6 W4 O4 170.7(4) . . ?
O1 W4 O4 74.0(4) . . ?
O5 W4 O4 73.0(4) . . ?
O3 W4 O4 84.9(4) . . ?
O2 W4 O4 87.1(5) . . ?
O6 W4 K2 51.0(4) . 5_655 ?
O1 W4 K2 114.7(3) . 5_655 ?
O5 W4 K2 142.4(3) . 5_655 ?
O3 W4 K2 77.5(3) . 5_655 ?
O2 W4 K2 53.5(4) . 5_655 ?
O4 W4 K2 138.0(2) . 5_655 ?
O6 W4 K3 85.1(4) . 5_655 ?
O1 W4 K3 48.2(3) . 5_655 ?
O5 W4 K3 139.2(3) . 5_655 ?
O3 W4 K3 131.4(3) . 5_655 ?
O2 W4 K3 48.1(4) . 5_655 ?
O4 W4 K3 96.5(2) . 5_655 ?
K2 W4 K3 69.44(14) 5_655 5_655 ?
O6 W4 K1 83.7(4) . . ?
O1 W4 K1 139.5(3) . . ?
O5 W4 K1 48.5(3) . . ?
O3 W4 K1 46.8(3) . . ?
O2 W4 K1 129.6(4) . . ?
O4 W4 K1 95.4(2) . . ?
K2 W4 K1 99.41(10) 5_655 . ?
K3 W4 K1 167.69(10) 5_655 . ?
O11 W5 O3 102.4(5) . 7 ?
O11 W5 O3 102.4(5) . . ?
O3 W5 O3 85.5(6) 7 . ?
O11 W5 O12 99.7(5) . . ?
O3 W5 O12 157.8(4) 7 . ?
O3 W5 O12 88.1(4) . . ?
O11 W5 O12 99.7(5) . 7 ?
O3 W5 O12 88.1(4) 7 7 ?
O3 W5 O12 157.8(4) . 7 ?
O12 W5 O12 89.9(6) . 7 ?
O11 W5 O13 169.7(6) . . ?
O3 W5 O13 85.0(4) 7 . ?
O3 W5 O13 85.0(4) . . ?
O12 W5 O13 73.2(4) . . ?
O12 W5 O13 73.2(4) 7 . ?
O11 W5 K1 84.082(14) . . ?
O3 W5 K1 133.4(3) 7 . ?
O3 W5 K1 48.4(3) . . ?
O12 W5 K1 47.5(3) . . ?
O12 W5 K1 136.9(3) 7 . ?
O13 W5 K1 95.978(11) . . ?
O11 W5 K1 84.082(14) . 3_645 ?
O3 W5 K1 48.4(3) 7 3_645 ?
O3 W5 K1 133.4(3) . 3_645 ?
O12 W5 K1 136.9(3) . 3_645 ?
O12 W5 K1 47.5(3) 7 3_645 ?
O13 W5 K1 95.978(11) . 3_645 ?
K1 W5 K1 168.04(2) . 3_645 ?
O34 W6 O35 104.8(5) . . ?
O34 W6 O28 100.8(5) . . ?
O35 W6 O28 88.9(4) . . ?
O34 W6 O36 98.4(5) . . ?
O35 W6 O36 92.5(5) . . ?
O28 W6 O36 159.7(4) . . ?
O34 W6 O31 96.8(5) . . ?
O35 W6 O31 158.3(4) . . ?
O28 W6 O31 85.1(4) . . ?
O36 W6 O31 86.2(5) . . ?
O34 W6 O33 168.2(5) . . ?
O35 W6 O33 84.9(4) . . ?
O28 W6 O33 85.8(4) . . ?
O36 W6 O33 74.2(4) . . ?
O31 W6 O33 73.9(4) . . ?
O34 W6 K4 89.4(4) . . ?
O35 W6 K4 47.3(3) . . ?
O28 W6 K4 136.0(3) . . ?
O36 W6 K4 50.3(4) . . ?
O31 W6 K4 136.4(3) . . ?
O33 W6 K4 92.5(3) . . ?
O34 W6 K9 84.5(4) . . ?
O35 W6 K9 134.8(3) . . ?
O28 W6 K9 46.0(3) . . ?
O36 W6 K9 130.6(4) . . ?
O31 W6 K9 44.8(3) . . ?
O33 W6 K9 93.5(3) . . ?
K4 W6 K9 173.84(12) . . ?
O27 W7 O26 103.3(5) . . ?
O27 W7 O28 100.2(5) . . ?
O26 W7 O28 90.0(4) . . ?
O27 W7 O22 99.3(5) . . ?
O26 W7 O22 92.3(4) . . ?
O28 W7 O22 159.2(4) . . ?
O27 W7 O29 95.2(5) . . ?
O26 W7 O29 161.5(5) . . ?
O28 W7 O29 86.9(4) . . ?
O22 W7 O29 84.4(4) . . ?
O27 W7 O24 167.0(5) . . ?
O26 W7 O24 87.7(4) . . ?
O28 W7 O24 86.5(4) . . ?
O22 W7 O24 73.0(4) . . ?
O29 W7 O24 73.9(4) . . ?
O27 W7 K5 88.4(4) . 5_655 ?
O26 W7 K5 48.8(3) . 5_655 ?
O28 W7 K5 138.6(3) . 5_655 ?
O22 W7 K5 48.9(3) . 5_655 ?
O29 W7 K5 133.0(3) . 5_655 ?
O24 W7 K5 93.9(2) . 5_655 ?
O27 W7 K9 83.3(4) . . ?
O26 W7 K9 136.0(4) . . ?
O28 W7 K9 46.4(3) . . ?
O22 W7 K9 130.0(3) . . ?
O29 W7 K9 45.9(3) . . ?
O24 W7 K9 93.7(3) . . ?
K5 W7 K9 171.23(15) 5_655 . ?
O25 W8 O20 103.6(5) . . ?
O25 W8 O22 96.4(5) . . ?
O20 W8 O22 92.0(4) . . ?
O25 W8 O21 102.7(6) . . ?
O20 W8 O21 90.4(5) . . ?
O22 W8 O21 159.6(5) . . ?
O25 W8 O23 97.9(5) . . ?
O20 W8 O23 158.5(5) . . ?
O22 W8 O23 85.0(4) . . ?
O21 W8 O23 85.4(5) . . ?
O25 W8 O24 166.4(5) . . ?
O20 W8 O24 85.7(4) . . ?
O22 W8 O24 73.0(4) . . ?
O21 W8 O24 87.0(5) . . ?
O23 W8 O24 73.1(4) . . ?
O25 W8 K5 83.5(4) . 5_655 ?
O20 W8 K5 48.3(3) . 5_655 ?
O22 W8 K5 51.0(3) . 5_655 ?
O21 W8 K5 137.9(4) . 5_655 ?
O23 W8 K5 135.6(3) . 5_655 ?
O24 W8 K5 95.7(2) . 5_655 ?
O25 W8 K2 81.4(4) . 2_554 ?
O20 W8 K2 133.1(3) . 2_554 ?
O22 W8 K2 134.3(3) . 2_554 ?
O21 W8 K2 44.1(4) . 2_554 ?
O23 W8 K2 50.8(3) . 2_554 ?
O24 W8 K2 99.7(3) . 2_554 ?
K5 W8 K2 164.57(12) 5_655 2_554 ?
O37 W9 O23 98.8(5) . . ?
O37 W9 O32 101.8(4) . . ?
O23 W9 O32 159.2(4) . . ?
O37 W9 O29 99.2(5) . . ?
O23 W9 O29 90.0(4) . . ?
O32 W9 O29 89.5(4) . . ?
O37 W9 O38 99.0(6) . . ?
O23 W9 O38 88.9(5) . . ?
O32 W9 O38 85.2(5) . . ?
O29 W9 O38 161.7(5) . . ?
O37 W9 O24 170.3(4) . . ?
O23 W9 O24 74.6(4) . . ?
O32 W9 O24 85.3(4) . . ?
O29 W9 O24 74.1(4) . . ?
O38 W9 O24 88.0(5) . . ?
O37 W9 K7 59.5(4) . 1_554 ?
O23 W9 K7 52.5(3) . 1_554 ?
O32 W9 K7 143.9(3) . 1_554 ?
O29 W9 K7 66.2(3) . 1_554 ?
O38 W9 K7 125.8(4) . 1_554 ?
O24 W9 K7 111.0(2) . 1_554 ?
O37 W9 K9 83.3(4) . . ?
O23 W9 K9 139.1(3) . . ?
O32 W9 K9 47.6(3) . . ?
O29 W9 K9 49.7(3) . . ?
O38 W9 K9 131.5(5) . . ?
O24 W9 K9 97.0(3) . . ?
K7 W9 K9 97.26(16) 1_554 . ?
O37 W9 K3 47.8(4) . 2_554 ?
O23 W9 K3 104.7(3) . 2_554 ?
O32 W9 K3 87.3(3) . 2_554 ?
O29 W9 K3 144.9(3) . 2_554 ?
O38 W9 K3 52.4(4) . 2_554 ?
O24 W9 K3 140.2(2) . 2_554 ?
K7 W9 K3 97.66(10) 1_554 2_554 ?
K9 W9 K3 106.39(17) . 2_554 ?
O37 W9 K2 86.9(3) . 2_554 ?
O23 W9 K2 43.5(3) . 2_554 ?
O32 W9 K2 134.8(3) . 2_554 ?
O29 W9 K2 133.3(3) . 2_554 ?
O38 W9 K2 49.6(4) . 2_554 ?
O24 W9 K2 92.7(3) . 2_554 ?
K7 W9 K2 78.30(8) 1_554 2_554 ?
K9 W9 K2 170.19(15) . 2_554 ?
K3 W9 K2 65.97(13) 2_554 2_554 ?
O30 W10 O31 99.0(5) . . ?
O30 W10 O31 99.0(5) . 7 ?
O31 W10 O31 90.3(6) . 7 ?
O30 W10 O32 102.1(5) . 7 ?
O31 W10 O32 158.8(4) . 7 ?
O31 W10 O32 88.9(4) 7 7 ?
O30 W10 O32 102.1(5) . . ?
O31 W10 O32 88.9(4) . . ?
O31 W10 O32 158.8(4) 7 . ?
O32 W10 O32 84.2(6) 7 . ?
O30 W10 O33 169.9(6) . . ?
O31 W10 O33 74.1(3) . . ?
O31 W10 O33 74.1(3) 7 . ?
O32 W10 O33 85.3(4) 7 . ?
O32 W10 O33 85.3(4) . . ?
O30 W10 K9 82.46(14) . . ?
O31 W10 K9 49.6(3) . . ?
O31 W10 K9 139.1(3) 7 . ?
O32 W10 K9 131.0(3) 7 . ?
O32 W10 K9 47.8(3) . . ?
O33 W10 K9 97.92(14) . . ?
O30 W10 K9 82.46(14) . 7 ?
O31 W10 K9 139.1(3) . 7 ?
O31 W10 K9 49.6(3) 7 7 ?
O32 W10 K9 47.8(3) 7 7 ?
O32 W10 K9 131.0(3) . 7 ?
O33 W10 K9 97.92(14) . 7 ?
K9 W10 K9 163.9(3) . 7 ?
O4 Sb1 O4 91.8(5) . 7 ?
O4 Sb1 O13 90.8(4) . . ?
O4 Sb1 O13 90.8(4) 7 . ?
O33 Sb2 O24 90.8(4) . 7 ?
O33 Sb2 O24 90.8(4) . . ?
O24 Sb2 O24 92.1(6) 7 . ?
O17 Cu1 O17 87.4(6) . 7 ?
O17 Cu1 O20 170.3(5) . 7 ?
O17 Cu1 O20 90.5(5) 7 7 ?
O17 Cu1 O20 90.5(5) . . ?
O17 Cu1 O20 170.3(5) 7 . ?
O20 Cu1 O20 89.9(7) 7 . ?
O17 Cu1 O39 99.3(5) . . ?
O17 Cu1 O39 99.3(5) 7 . ?
O20 Cu1 O39 90.4(5) 7 . ?
O20 Cu1 O39 90.4(5) . . ?
O17 Cu1 K5 132.6(3) . 3_645 ?
O17 Cu1 K5 46.2(3) 7 3_645 ?
O20 Cu1 K5 44.4(3) 7 3_645 ?
O20 Cu1 K5 133.3(3) . 3_645 ?
O39 Cu1 K5 97.60(7) . 3_645 ?
O17 Cu1 K5 46.2(3) . 5_655 ?
O17 Cu1 K5 132.6(3) 7 5_655 ?
O20 Cu1 K5 133.3(3) 7 5_655 ?
O20 Cu1 K5 44.4(3) . 5_655 ?
O39 Cu1 K5 97.60(7) . 5_655 ?
K5 Cu1 K5 164.64(14) 3_645 5_655 ?
O26 Cu2 O15 170.0(5) . . ?
O26 Cu2 O35 88.0(4) . . ?
O15 Cu2 O35 91.3(4) . . ?
O26 Cu2 O7 91.0(4) . . ?
O15 Cu2 O7 87.6(4) . . ?
O35 Cu2 O7 167.9(4) . . ?
O26 Cu2 O43 92.0(5) . . ?
O15 Cu2 O43 98.0(5) . . ?
O35 Cu2 O43 94.1(5) . . ?
O7 Cu2 O43 98.0(5) . . ?
O26 Cu2 K4 132.2(3) . . ?
O15 Cu2 K4 46.0(3) . . ?
O35 Cu2 K4 45.4(3) . . ?
O7 Cu2 K4 131.9(3) . . ?
O43 Cu2 K4 99.9(3) . . ?
O26 Cu2 K5 46.2(3) . 5_655 ?
O15 Cu2 K5 131.2(3) . 5_655 ?
O35 Cu2 K5 132.6(3) . 5_655 ?
O7 Cu2 K5 44.8(3) . 5_655 ?
O43 Cu2 K5 98.5(3) . 5_655 ?
K4 Cu2 K5 161.54(10) . 5_655 ?
O12 K1 O12 180.0(6) . 5_655 ?
O12 K1 O3 55.2(3) . . ?
O12 K1 O3 124.8(3) 5_655 . ?
O12 K1 O3 124.8(3) . 5_655 ?
O12 K1 O3 55.2(3) 5_655 5_655 ?
O3 K1 O3 180.0(4) . 5_655 ?
O12 K1 O8 55.5(3) . . ?
O12 K1 O8 124.5(3) 5_655 . ?
O3 K1 O8 64.3(3) . . ?
O3 K1 O8 115.7(3) 5_655 . ?
O12 K1 O8 124.5(3) . 5_655 ?
O12 K1 O8 55.5(3) 5_655 5_655 ?
O3 K1 O8 115.7(3) . 5_655 ?
O3 K1 O8 64.3(3) 5_655 5_655 ?
O8 K1 O8 180.0(5) . 5_655 ?
O12 K1 O5 93.6(3) . . ?
O12 K1 O5 86.4(3) 5_655 . ?
O3 K1 O5 53.9(3) . . ?
O3 K1 O5 126.1(3) 5_655 . ?
O8 K1 O5 53.7(3) . . ?
O8 K1 O5 126.3(3) 5_655 . ?
O12 K1 O5 86.4(3) . 5_655 ?
O12 K1 O5 93.6(3) 5_655 5_655 ?
O3 K1 O5 126.1(3) . 5_655 ?
O3 K1 O5 53.9(3) 5_655 5_655 ?
O8 K1 O5 126.3(3) . 5_655 ?
O8 K1 O5 53.7(3) 5_655 5_655 ?
O5 K1 O5 180.0(4) . 5_655 ?
O12 K1 W5 29.6(2) . . ?
O12 K1 W5 150.4(2) 5_655 . ?
O3 K1 W5 29.8(2) . . ?
O3 K1 W5 150.2(2) 5_655 . ?
O8 K1 W5 66.85(18) . . ?
O8 K1 W5 113.15(18) 5_655 . ?
O5 K1 W5 80.6(2) . . ?
O5 K1 W5 99.4(2) 5_655 . ?
O12 K1 W5 150.4(2) . 5_655 ?
O12 K1 W5 29.6(2) 5_655 5_655 ?
O3 K1 W5 150.2(2) . 5_655 ?
O3 K1 W5 29.8(2) 5_655 5_655 ?
O8 K1 W5 113.15(18) . 5_655 ?
O8 K1 W5 66.85(18) 5_655 5_655 ?
O5 K1 W5 99.4(2) . 5_655 ?
O5 K1 W5 80.6(2) 5_655 5_655 ?
W5 K1 W5 180.0 . 5_655 ?
O12 K1 W4 81.2(2) . . ?
O12 K1 W4 98.8(2) 5_655 . ?
O3 K1 W4 29.1(2) . . ?
O3 K1 W4 150.9(2) 5_655 . ?
O8 K1 W4 65.46(19) . . ?
O8 K1 W4 114.54(19) 5_655 . ?
O5 K1 W4 28.73(19) . . ?
O5 K1 W4 151.27(19) 5_655 . ?
W5 K1 W4 58.732(15) . . ?
W5 K1 W4 121.268(15) 5_655 . ?
O12 K1 W4 98.8(2) . 5_655 ?
O12 K1 W4 81.2(2) 5_655 5_655 ?
O3 K1 W4 150.9(2) . 5_655 ?
O3 K1 W4 29.1(2) 5_655 5_655 ?
O8 K1 W4 114.54(19) . 5_655 ?
O8 K1 W4 65.46(19) 5_655 5_655 ?
O5 K1 W4 151.27(19) . 5_655 ?
O5 K1 W4 28.73(19) 5_655 5_655 ?
W5 K1 W4 121.268(15) . 5_655 ?
W5 K1 W4 58.732(15) 5_655 5_655 ?
W4 K1 W4 180.000(9) . 5_655 ?
O21 K2 O45 97.8(4) 2 . ?
O21 K2 O45 97.8(4) 2 7_565 ?
O45 K2 O45 75.2(7) . 7_565 ?
O21 K2 O6 118.0(2) 2 3_655 ?
O45 K2 O6 132.0(4) . 3_655 ?
O45 K2 O6 69.6(4) 7_565 3_655 ?
O21 K2 O6 118.0(2) 2 5_655 ?
O45 K2 O6 69.6(4) . 5_655 ?
O45 K2 O6 132.0(4) 7_565 5_655 ?
O6 K2 O6 113.2(4) 3_655 5_655 ?
O21 K2 O23 55.9(2) 2 8_666 ?
O45 K2 O23 146.9(5) . 8_666 ?
O45 K2 O23 87.9(4) 7_565 8_666 ?
O6 K2 O23 63.0(3) 3_655 8_666 ?
O6 K2 O23 137.9(4) 5_655 8_666 ?
O21 K2 O23 55.9(2) 2 2 ?
O45 K2 O23 87.9(4) . 2 ?
O45 K2 O23 146.9(5) 7_565 2 ?
O6 K2 O23 137.9(4) 3_655 2 ?
O6 K2 O23 63.0(3) 5_655 2 ?
O23 K2 O23 91.5(4) 8_666 2 ?
O21 K2 O2 151.4(5) 2 5_655 ?
O45 K2 O2 104.7(4) . 5_655 ?
O45 K2 O2 104.7(4) 7_565 5_655 ?
O6 K2 O2 56.6(2) 3_655 5_655 ?
O6 K2 O2 56.6(2) 5_655 5_655 ?
O23 K2 O2 107.1(3) 8_666 5_655 ?
O23 K2 O2 107.1(3) 2 5_655 ?
O21 K2 O38 63.6(4) 2 2 ?
O45 K2 O38 139.4(4) . 2 ?
O45 K2 O38 139.4(4) 7_565 2 ?
O6 K2 O38 87.2(3) 3_655 2 ?
O6 K2 O38 87.2(3) 5_655 2 ?
O23 K2 O38 51.6(2) 8_666 2 ?
O23 K2 O38 51.6(2) 2 2 ?
O2 K2 O38 87.8(4) 5_655 2 ?
O21 K2 W4 143.53(19) 2 3_655 ?
O45 K2 W4 116.2(4) . 3_655 ?
O45 K2 W4 79.9(4) 7_565 3_655 ?
O6 K2 W4 27.16(19) 3_655 3_655 ?
O6 K2 W4 87.4(2) 5_655 3_655 ?
O23 K2 W4 87.7(2) 8_666 3_655 ?
O23 K2 W4 133.2(3) 2 3_655 ?
O2 K2 W4 31.22(7) 5_655 3_655 ?
O38 K2 W4 94.5(3) 2 3_655 ?
O21 K2 W4 143.53(19) 2 5_655 ?
O45 K2 W4 79.9(4) . 5_655 ?
O45 K2 W4 116.2(4) 7_565 5_655 ?
O6 K2 W4 87.4(2) 3_655 5_655 ?
O6 K2 W4 27.16(19) 5_655 5_655 ?
O23 K2 W4 133.2(3) 8_666 5_655 ?
O23 K2 W4 87.7(2) 2 5_655 ?
O2 K2 W4 31.22(7) 5_655 5_655 ?
O38 K2 W4 94.5(3) 2 5_655 ?
W4 K2 W4 60.81(9) 3_655 5_655 ?
O21 K2 W8 29.11(4) 2 2 ?
O45 K2 W8 80.8(3) . 2 ?
O45 K2 W8 115.7(4) 7_565 2 ?
O6 K2 W8 144.1(3) 3_655 2 ?
O6 K2 W8 89.9(2) 5_655 2 ?
O23 K2 W8 81.3(2) 8_666 2 ?
O23 K2 W8 32.06(19) 2 2 ?
O2 K2 W8 139.1(2) 5_655 2 ?
O38 K2 W8 65.9(2) 2 2 ?
W4 K2 W8 160.3(2) 3_655 2 ?
W4 K2 W8 116.73(6) 5_655 2 ?
O19 K3 O2 65.2(4) 5_655 5_655 ?
O19 K3 O1 54.5(3) 5_655 5_655 ?
O2 K3 O1 55.2(3) 5_655 5_655 ?
O19 K3 O1 54.5(3) 5_655 3_655 ?
O2 K3 O1 55.2(3) 5_655 3_655 ?
O1 K3 O1 93.7(4) 5_655 3_655 ?
O19 K3 O37 123.3(2) 5_655 2 ?
O2 K3 O37 95.0(3) 5_655 2 ?
O1 K3 O37 70.4(3) 5_655 2 ?
O1 K3 O37 149.4(4) 3_655 2 ?
O19 K3 O37 123.3(2) 5_655 8_666 ?
O2 K3 O37 95.0(3) 5_655 8_666 ?
O1 K3 O37 149.4(4) 5_655 8_666 ?
O1 K3 O37 70.4(3) 3_655 8_666 ?
O37 K3 O37 110.2(4) 2 8_666 ?
O19 K3 O38 156.9(5) 5_655 2 ?
O2 K3 O38 91.7(4) 5_655 2 ?
O1 K3 O38 113.2(3) 5_655 2 ?
O1 K3 O38 113.2(3) 3_655 2 ?
O37 K3 O38 55.4(2) 2 2 ?
O37 K3 O38 55.4(2) 8_666 2 ?
O19 K3 W4 65.7(3) 5_655 5_655 ?
O2 K3 W4 29.81(6) 5_655 5_655 ?
O1 K3 W4 28.8(2) 5_655 5_655 ?
O1 K3 W4 81.1(2) 3_655 5_655 ?
O37 K3 W4 72.5(2) 2 5_655 ?
O37 K3 W4 120.7(3) 8_666 5_655 ?
O38 K3 W4 94.5(3) 2 5_655 ?
O19 K3 W4 65.7(3) 5_655 3_655 ?
O2 K3 W4 29.81(6) 5_655 3_655 ?
O1 K3 W4 81.1(2) 5_655 3_655 ?
O1 K3 W4 28.8(2) 3_655 3_655 ?
O37 K3 W4 120.7(3) 2 3_655 ?
O37 K3 W4 72.5(2) 8_666 3_655 ?
O38 K3 W4 94.5(3) 2 3_655 ?
W4 K3 W4 59.26(10) 5_655 3_655 ?
O19 K3 W9 147.09(16) 5_655 8_666 ?
O2 K3 W9 97.7(3) 5_655 8_666 ?
O1 K3 W9 139.2(3) 5_655 8_666 ?
O1 K3 W9 92.6(2) 3_655 8_666 ?
O37 K3 W9 84.3(2) 2 8_666 ?
O37 K3 W9 25.9(2) 8_666 8_666 ?
O38 K3 W9 29.96(8) 2 8_666 ?
W4 K3 W9 113.79(18) 5_655 8_666 ?
W4 K3 W9 85.49(11) 3_655 8_666 ?
O19 K3 W9 147.09(16) 5_655 2 ?
O2 K3 W9 97.7(3) 5_655 2 ?
O1 K3 W9 92.6(2) 5_655 2 ?
O1 K3 W9 139.2(3) 3_655 2 ?
O37 K3 W9 25.94(19) 2 2 ?
O37 K3 W9 84.3(2) 8_666 2 ?
O38 K3 W9 29.96(8) 2 2 ?
W4 K3 W9 85.49(11) 5_655 2 ?
W4 K3 W9 113.79(18) 3_655 2 ?
W9 K3 W9 58.35(9) 8_666 2 ?
O19 K3 W3 28.12(5) 5_655 3_655 ?
O2 K3 W3 66.7(3) 5_655 3_655 ?
O1 K3 W3 79.7(2) 5_655 3_655 ?
O1 K3 W3 30.0(2) 3_655 3_655 ?
O37 K3 W3 150.0(2) 2 3_655 ?
O37 K3 W3 95.4(2) 8_666 3_655 ?
O38 K3 W3 143.2(2) 2 3_655 ?
W4 K3 W3 81.28(12) 5_655 3_655 ?
W4 K3 W3 51.91(7) 3_655 3_655 ?
W9 K3 W3 120.30(5) 8_666 3_655 ?
W9 K3 W3 164.4(2) 2 3_655 ?
O49 K4 O49 85.9(14) . 7 ?
O49 K4 O35 165.3(8) . 7 ?
O49 K4 O35 101.3(7) 7 7 ?
O49 K4 O35 101.3(7) . . ?
O49 K4 O35 165.3(8) 7 . ?
O35 K4 O35 69.0(4) 7 . ?
O49 K4 O15 134.4(8) . 7 ?
O49 K4 O15 86.1(7) 7 7 ?
O35 K4 O15 59.5(3) 7 7 ?
O35 K4 O15 97.4(3) . 7 ?
O49 K4 O15 86.1(7) . . ?
O49 K4 O15 134.4(8) 7 . ?
O35 K4 O15 97.4(3) 7 . ?
O35 K4 O15 59.5(3) . . ?
O15 K4 O15 68.5(5) 7 . ?
O49 K4 O36 108.2(8) . . ?
O49 K4 O36 108.2(8) 7 . ?
O35 K4 O36 57.5(3) 7 . ?
O35 K4 O36 57.5(3) . . ?
O15 K4 O36 116.9(3) 7 . ?
O15 K4 O36 116.9(3) . . ?
O49 K4 O16 78.9(8) . . ?
O49 K4 O16 78.9(8) 7 . ?
O35 K4 O16 114.9(3) 7 . ?
O35 K4 O16 114.9(3) . . ?
O15 K4 O16 55.5(3) 7 . ?
O15 K4 O16 55.5(3) . . ?
O36 K4 O16 170.0(4) . . ?
O49 K4 W6 138.8(7) . 7 ?
O49 K4 W6 97.5(7) 7 7 ?
O35 K4 W6 28.2(2) 7 7 ?
O35 K4 W6 68.6(2) . 7 ?
O15 K4 W6 86.8(2) 7 7 ?
O15 K4 W6 117.1(3) . 7 ?
O36 K4 W6 31.86(14) . 7 ?
O16 K4 W6 142.2(2) . 7 ?
O49 K4 W6 97.5(7) . . ?
O49 K4 W6 138.8(7) 7 . ?
O35 K4 W6 68.6(2) 7 . ?
O35 K4 W6 28.2(2) . . ?
O15 K4 W6 117.1(3) 7 . ?
O15 K4 W6 86.8(2) . . ?
O36 K4 W6 31.86(14) . . ?
O16 K4 W6 142.2(2) . . ?
W6 K4 W6 54.19(7) 7 . ?
O49 K4 W1 72.8(7) . . ?
O49 K4 W1 108.4(7) 7 . ?
O35 K4 W1 116.1(3) 7 . ?
O35 K4 W1 86.0(2) . . ?
O15 K4 W1 67.5(2) 7 . ?
O15 K4 W1 27.4(2) . . ?
O36 K4 W1 143.3(2) . . ?
O16 K4 W1 30.88(12) . . ?
W6 K4 W1 141.35(16) 7 . ?
W6 K4 W1 111.82(8) . . ?
O49 K4 W1 108.4(7) . 7 ?
O49 K4 W1 72.8(7) 7 7 ?
O35 K4 W1 86.0(2) 7 7 ?
O35 K4 W1 116.1(3) . 7 ?
O15 K4 W1 27.4(2) 7 7 ?
O15 K4 W1 67.5(2) . 7 ?
O36 K4 W1 143.3(2) . 7 ?
O16 K4 W1 30.88(12) . 7 ?
W6 K4 W1 111.82(8) 7 7 ?
W6 K4 W1 141.35(16) . 7 ?
W1 K4 W1 53.39(7) . 7 ?
O34 K5 O20 106.1(4) 6_656 5_655 ?
O34 K5 O7 139.8(3) 6_656 5_655 ?
O20 K5 O7 90.9(3) 5_655 5_655 ?
O34 K5 O10 83.5(3) 6_656 5_655 ?
O20 K5 O10 112.2(3) 5_655 5_655 ?
O7 K5 O10 56.3(3) 5_655 5_655 ?
O34 K5 O17 90.9(4) 6_656 5_655 ?
O20 K5 O17 56.6(3) 5_655 5_655 ?
O7 K5 O17 68.2(3) 5_655 5_655 ?
O10 K5 O17 56.3(3) 5_655 5_655 ?
O34 K5 O22 108.3(3) 6_656 5_655 ?
O20 K5 O22 55.4(3) 5_655 5_655 ?
O7 K5 O22 111.4(3) 5_655 5_655 ?
O10 K5 O22 164.4(3) 5_655 5_655 ?
O17 K5 O22 112.0(3) 5_655 5_655 ?
O34 K5 O26 163.5(3) 6_656 5_655 ?
O20 K5 O26 65.6(3) 5_655 5_655 ?
O7 K5 O26 56.5(3) 5_655 5_655 ?
O10 K5 O26 112.7(3) 5_655 5_655 ?
O17 K5 O26 95.4(3) 5_655 5_655 ?
O22 K5 O26 55.2(3) 5_655 5_655 ?
O34 K5 O50 115.1(10) 6_656 . ?
O20 K5 O50 133.2(10) 5_655 . ?
O7 K5 O50 71.8(10) 5_655 . ?
O10 K5 O50 94.0(9) 5_655 . ?
O17 K5 O50 139.0(10) 5_655 . ?
O22 K5 O50 90.2(9) 5_655 . ?
O26 K5 O50 68.8(10) 5_655 . ?
O34 K5 W8 99.0(3) 6_656 5_655 ?
O20 K5 W8 28.1(2) 5_655 5_655 ?
O7 K5 W8 111.5(2) 5_655 5_655 ?
O10 K5 W8 139.5(2) 5_655 5_655 ?
O17 K5 W8 83.2(2) 5_655 5_655 ?
O22 K5 W8 30.87(19) 5_655 5_655 ?
O26 K5 W8 66.8(2) 5_655 5_655 ?
O50 K5 W8 120.2(9) . 5_655 ?
O34 K5 W2 113.2(3) 6_656 5_655 ?
O20 K5 W2 110.9(2) 5_655 5_655 ?
O7 K5 W2 27.79(19) 5_655 5_655 ?
O10 K5 W2 31.46(19) 5_655 5_655 ?
O17 K5 W2 68.1(2) 5_655 5_655 ?
O22 K5 W2 138.5(2) 5_655 5_655 ?
O26 K5 W2 83.3(2) 5_655 5_655 ?
O50 K5 W2 72.5(9) . 5_655 ?
W8 K5 W2 136.33(12) 5_655 5_655 ?
O34 K5 W3 78.3(3) 6_656 5_655 ?
O20 K5 W3 84.2(2) 5_655 5_655 ?
O7 K5 W3 67.2(2) 5_655 5_655 ?
O10 K5 W3 30.91(19) 5_655 5_655 ?
O17 K5 W3 27.9(2) 5_655 5_655 ?
O22 K5 W3 139.6(2) 5_655 5_655 ?
O26 K5 W3 113.6(2) 5_655 5_655 ?
O50 K5 W3 124.0(9) . 5_655 ?
W8 K5 W3 109.59(11) 5_655 5_655 ?
W2 K5 W3 53.49(5) 5_655 5_655 ?
O34 K5 W7 137.1(3) 6_656 5_655 ?
O20 K5 W7 65.5(2) 5_655 5_655 ?
O7 K5 W7 83.1(2) 5_655 5_655 ?
O10 K5 W7 139.4(2) 5_655 5_655 ?
O17 K5 W7 113.2(2) 5_655 5_655 ?
O22 K5 W7 30.68(19) 5_655 5_655 ?
O26 K5 W7 27.17(19) 5_655 5_655 ?
O50 K5 W7 69.4(9) . 5_655 ?
W8 K5 W7 52.86(5) 5_655 5_655 ?
W2 K5 W7 108.78(10) 5_655 5_655 ?
W3 K5 W7 137.30(12) 5_655 5_655 ?
O9 K6 O9 113.2(5) 7_566 1_556 ?
O9 K6 O41 147.9(4) 7_566 5_656 ?
O9 K6 O41 81.2(3) 1_556 5_656 ?
O9 K6 O41 81.2(3) 7_566 3_656 ?
O9 K6 O41 147.9(4) 1_556 3_656 ?
O41 K6 O41 73.6(5) 5_656 3_656 ?
O9 K6 O11 74.8(3) 7_566 5_656 ?
O9 K6 O11 74.8(3) 1_556 5_656 ?
O41 K6 O11 137.3(3) 5_656 5_656 ?
O41 K6 O11 137.3(3) 3_656 5_656 ?
O9 K6 O40 82.0(3) 7_566 3_656 ?
O9 K6 O40 142.2(4) 1_556 3_656 ?
O41 K6 O40 104.4(4) 5_656 3_656 ?
O41 K6 O40 65.3(4) 3_656 3_656 ?
O11 K6 O40 76.6(4) 5_656 3_656 ?
O9 K6 O40 142.2(4) 7_566 5_656 ?
O9 K6 O40 82.0(3) 1_556 5_656 ?
O41 K6 O40 65.3(4) 5_656 5_656 ?
O41 K6 O40 104.4(4) 3_656 5_656 ?
O11 K6 O40 76.6(4) 5_656 5_656 ?
O40 K6 O40 67.6(5) 3_656 5_656 ?
O9 K6 K8 123.1(2) 7_566 . ?
O9 K6 K8 123.1(2) 1_556 . ?
O41 K6 K8 55.9(3) 5_656 . ?
O41 K6 K8 55.9(3) 3_656 . ?
O11 K6 K8 111.0(4) 5_656 . ?
O40 K6 K8 48.5(3) 3_656 . ?
O40 K6 K8 48.5(3) 5_656 . ?
O14 K7 O6 76.6(3) 2 6_556 ?
O14 K7 O23 91.5(3) 2 1_556 ?
O6 K7 O23 67.2(3) 6_556 1_556 ?
O14 K7 O51 147.4(7) 2 6_557 ?
O6 K7 O51 135.0(7) 6_556 6_557 ?
O23 K7 O51 107.2(7) 1_556 6_557 ?
O14 K7 O42 83.4(4) 2 2 ?
O6 K7 O42 143.0(4) 6_556 2 ?
O23 K7 O42 144.9(5) 1_556 2 ?
O51 K7 O42 65.9(7) 6_557 2 ?
O14 K7 O40 78.9(3) 2 2 ?
O6 K7 O40 76.1(3) 6_556 2 ?
O23 K7 O40 143.3(3) 1_556 2 ?
O51 K7 O40 99.1(7) 6_557 2 ?
O42 K7 O40 69.7(4) 2 2 ?
O14 K7 O37 136.8(3) 2 1_556 ?
O6 K7 O37 65.5(3) 6_556 1_556 ?
O23 K7 O37 55.7(3) 1_556 1_556 ?
O51 K7 O37 74.9(7) 6_557 1_556 ?
O42 K7 O37 139.8(4) 2 1_556 ?
O40 K7 O37 109.7(3) 2 1_556 ?
O14 K7 O46 139.5(5) 2 6_557 ?
O6 K7 O46 80.4(4) 6_556 6_557 ?
O23 K7 O46 109.7(4) 1_556 6_557 ?
O51 K7 O46 58.9(8) 6_557 6_557 ?
O42 K7 O46 96.0(5) 2 6_557 ?
O40 K7 O46 63.3(4) 2 6_557 ?
O37 K7 O46 54.3(4) 1_556 6_557 ?
O14 K7 O29 130.8(3) 2 1_556 ?
O6 K7 O29 108.5(3) 6_556 1_556 ?
O23 K7 O29 51.5(3) 1_556 1_556 ?
O51 K7 O29 56.2(7) 6_557 1_556 ?
O42 K7 O29 108.2(4) 2 1_556 ?
O40 K7 O29 150.3(3) 2 1_556 ?
O37 K7 O29 51.8(3) 1_556 1_556 ?
O46 K7 O29 88.1(4) 6_557 1_556 ?
O14 K7 O49 60.2(6) 2 2 ?
O6 K7 O49 126.6(6) 6_556 2 ?
O23 K7 O49 83.1(6) 1_556 2 ?
O51 K7 O49 95.0(9) 6_557 2 ?
O42 K7 O49 64.2(7) 2 2 ?
O40 K7 O49 120.1(6) 2 2 ?
O37 K7 O49 130.2(6) 1_556 2 ?
O46 K7 O49 153.0(7) 6_557 2 ?
O29 K7 O49 81.7(6) 1_556 2 ?
O14 K7 W9 123.4(3) 2 1_556 ?
O6 K7 W9 76.4(2) 6_556 1_556 ?
O23 K7 W9 32.0(2) 1_556 1_556 ?
O51 K7 W9 79.5(6) 6_557 1_556 ?
O42 K7 W9 140.0(4) 2 1_556 ?
O40 K7 W9 138.4(3) 2 1_556 ?
O37 K7 W9 29.31(19) 1_556 1_556 ?
O46 K7 W9 81.9(4) 6_557 1_556 ?
O29 K7 W9 32.12(18) 1_556 1_556 ?
O49 K7 W9 101.3(6) 2 1_556 ?
O14 K7 K8 112.8(3) 2 6_557 ?
O6 K7 K8 114.4(3) 6_556 6_557 ?
O23 K7 K8 155.6(3) 1_556 6_557 ?
O51 K7 K8 53.2(7) 6_557 6_557 ?
O42 K7 K8 47.1(4) 2 6_557 ?
O40 K7 K8 46.7(3) 2 6_557 ?
O37 K7 K8 101.6(2) 1_556 6_557 ?
O46 K7 K8 49.7(4) 6_557 6_557 ?
O29 K7 K8 109.0(2) 1_556 6_557 ?
O49 K7 K8 110.6(6) 2 6_557 ?
W9 K7 K8 123.61(15) 1_556 6_557 ?
O30 K8 O40 132.5(4) 2 3_656 ?
O30 K8 O40 132.5(4) 2 5_656 ?
O40 K8 O40 72.7(5) 3_656 5_656 ?
O30 K8 O42 143.4(6) 2 5_656 ?
O40 K8 O42 73.7(4) 3_656 5_656 ?
O40 K8 O42 73.7(4) 5_656 5_656 ?
O30 K8 O46 72.6(4) 2 . ?
O40 K8 O46 139.8(5) 3_656 . ?
O40 K8 O46 68.5(5) 5_656 . ?
O42 K8 O46 104.2(5) 5_656 . ?
O30 K8 O46 72.6(4) 2 7_565 ?
O40 K8 O46 68.5(5) 3_656 7_565 ?
O40 K8 O46 139.8(5) 5_656 7_565 ?
O42 K8 O46 104.2(5) 5_656 7_565 ?
O46 K8 O46 145.2(8) . 7_565 ?
O30 K8 O51 84.3(7) 2 . ?
O40 K8 O51 138.0(8) 3_656 . ?
O40 K8 O51 98.2(7) 5_656 . ?
O42 K8 O51 64.5(7) 5_656 . ?
O46 K8 O51 59.6(8) . . ?
O46 K8 O51 117.5(8) 7_565 . ?
O30 K8 O51 84.3(7) 2 7_565 ?
O40 K8 O51 98.2(7) 3_656 7_565 ?
O40 K8 O51 138.0(7) 5_656 7_565 ?
O42 K8 O51 64.5(7) 5_656 7_565 ?
O46 K8 O51 117.5(8) . 7_565 ?
O46 K8 O51 59.6(8) 7_565 7_565 ?
O51 K8 O51 60.9(12) . 7_565 ?
O30 K8 O41 70.9(4) 2 5_656 ?
O40 K8 O41 101.8(4) 3_656 5_656 ?
O40 K8 O41 63.8(3) 5_656 5_656 ?
O42 K8 O41 136.3(4) 5_656 5_656 ?
O46 K8 O41 51.4(5) . 5_656 ?
O46 K8 O41 114.6(5) 7_565 5_656 ?
O51 K8 O41 110.6(7) . 5_656 ?
O51 K8 O41 154.8(7) 7_565 5_656 ?
O30 K8 O41 70.9(4) 2 3_656 ?
O40 K8 O41 63.8(3) 3_656 3_656 ?
O40 K8 O41 101.8(4) 5_656 3_656 ?
O42 K8 O41 136.3(4) 5_656 3_656 ?
O46 K8 O41 114.6(5) . 3_656 ?
O46 K8 O41 51.4(5) 7_565 3_656 ?
O51 K8 O41 154.8(7) . 3_656 ?
O51 K8 O41 110.6(7) 7_565 3_656 ?
O41 K8 O41 66.1(5) 5_656 3_656 ?
O30 K8 K6 105.4(4) 2 . ?
O40 K8 K6 52.9(3) 3_656 . ?
O40 K8 K6 52.9(3) 5_656 . ?
O42 K8 K6 111.2(4) 5_656 . ?
O46 K8 K6 94.1(4) . . ?
O46 K8 K6 94.1(4) 7_565 . ?
O51 K8 K6 148.4(6) . . ?
O51 K8 K6 148.4(6) 7_565 . ?
O41 K8 K6 48.9(3) 5_656 . ?
O41 K8 K6 48.9(3) 3_656 . ?
O30 K8 K7 121.5(2) 2 4_556 ?
O40 K8 K7 50.6(3) 3_656 4_556 ?
O40 K8 K7 105.5(3) 5_656 4_556 ?
O42 K8 K7 49.57(10) 5_656 4_556 ?
O46 K8 K7 152.3(5) . 4_556 ?
O46 K8 K7 55.4(4) 7_565 4_556 ?
O51 K8 K7 96.2(7) . 4_556 ?
O51 K8 K7 48.4(6) 7_565 4_556 ?
O41 K8 K7 152.0(3) 5_656 4_556 ?
O41 K8 K7 93.0(3) 3_656 4_556 ?
K6 K8 K7 103.42(15) . 4_556 ?
O18 K9 O52 116.2(9) 2 5 ?
O18 K9 O32 138.7(5) 2 . ?
O52 K9 O32 104.2(9) 5 . ?
O18 K9 O31 85.2(4) 2 . ?
O52 K9 O31 147.0(9) 5 . ?
O32 K9 O31 54.8(3) . . ?
O18 K9 O29 127.7(5) 2 . ?
O52 K9 O29 92.5(9) 5 . ?
O32 K9 O29 54.6(3) . . ?
O31 K9 O29 93.0(4) . . ?
O18 K9 O52 134.8(9) 2 . ?
O52 K9 O52 47.0(14) 5 . ?
O32 K9 O52 69.7(8) . . ?
O31 K9 O52 100.0(8) . . ?
O29 K9 O52 97.1(8) . . ?
O18 K9 O28 85.9(4) 2 . ?
O52 K9 O28 145.9(9) 5 . ?
O32 K9 O28 63.3(3) . . ?
O31 K9 O28 53.3(3) . . ?
O29 K9 O28 53.9(3) . . ?
O52 K9 O28 132.9(9) . . ?
O18 K9 O46 79.4(5) 2 2_554 ?
O52 K9 O46 79.9(9) 5 2_554 ?
O32 K9 O46 100.5(5) . 2_554 ?
O31 K9 O46 79.8(5) . 2_554 ?
O29 K9 O46 151.6(5) . 2_554 ?
O52 K9 O46 57.9(9) . 2_554 ?
O28 K9 O46 131.9(5) . 2_554 ?
O18 K9 W10 114.0(4) 2 . ?
O52 K9 W10 120.3(8) 5 . ?
O32 K9 W10 29.6(2) . . ?
O31 K9 W10 29.6(2) . . ?
O29 K9 W10 81.0(3) . . ?
O52 K9 W10 74.9(8) . . ?
O28 K9 W10 65.3(2) . . ?
O46 K9 W10 79.5(4) 2_554 . ?
O18 K9 W9 150.7(4) 2 . ?
O52 K9 W9 88.6(9) 5 . ?
O32 K9 W9 29.1(2) . . ?
O31 K9 W9 80.6(3) . . ?
O29 K9 W9 29.4(2) . . ?
O52 K9 W9 73.3(8) . . ?
O28 K9 W9 65.1(2) . . ?
O46 K9 W9 122.4(5) 2_554 . ?
W10 K9 W9 58.57(11) . . ?
O18 K9 W7 101.0(3) 2 . ?
O52 K9 W7 118.8(9) 5 . ?
O32 K9 W7 64.0(2) . . ?
O31 K9 W7 77.6(3) . . ?
O29 K9 W7 29.4(2) . . ?
O52 K9 W7 124.1(8) . . ?
O28 K9 W7 27.3(2) . . ?
O46 K9 W7 157.3(4) 2_554 . ?
W10 K9 W7 79.67(15) . . ?
W9 K9 W7 51.04(11) . . ?
O18 K9 W6 75.6(3) 2 . ?
O52 K9 W6 168.2(9) 5 . ?
O32 K9 W6 64.4(2) . . ?
O31 K9 W6 28.6(2) . . ?
O29 K9 W6 78.6(3) . . ?
O52 K9 W6 125.9(8) . . ?
O28 K9 W6 27.8(2) . . ?
O46 K9 W6 104.2(4) 2_554 . ?
W10 K9 W6 51.06(11) . . ?
W9 K9 W6 79.83(15) . . ?
W7 K9 W6 54.87(11) . . ?
W4 O1 W3 120.1(5) . . ?
W4 O1 K3 103.0(4) . 5_655 ?
W3 O1 K3 103.8(4) . 5_655 ?
W4 O2 W4 153.0(8) . 7 ?
W4 O2 K3 102.1(4) . 5_655 ?
W4 O2 K3 102.1(4) 7 5_655 ?
W4 O2 K2 95.3(4) . 5_655 ?
W4 O2 K2 95.3(4) 7 5_655 ?
K3 O2 K2 93.2(4) 5_655 5_655 ?
W5 O3 W4 153.2(6) . . ?
W5 O3 K1 101.8(4) . . ?
W4 O3 K1 104.1(4) . . ?
Sb1 O4 W2 114.2(4) . . ?
Sb1 O4 W3 113.9(4) . . ?
W2 O4 W3 95.3(4) . . ?
Sb1 O4 W4 137.4(5) . . ?
W2 O4 W4 94.2(3) . . ?
W3 O4 W4 93.0(4) . . ?
W4 O5 W2 119.9(5) . . ?
W4 O5 K1 102.8(4) . . ?
W2 O5 K1 104.2(4) . . ?
W4 O6 K7 141.3(6) . 6_656 ?
W4 O6 K2 101.8(5) . 5_655 ?
K7 O6 K2 114.7(3) 6_656 5_655 ?
W2 O7 Cu2 146.4(6) . . ?
W2 O7 K5 103.2(4) . 5_655 ?
Cu2 O7 K5 106.7(4) . 5_655 ?
W2 O8 W1 144.6(5) . . ?
W2 O8 K1 108.9(4) . . ?
W1 O8 K1 105.3(4) . . ?
W2 O9 K6 136.6(6) . 1_554 ?
W3 O10 W2 118.4(5) . . ?
W3 O10 K5 99.5(4) . 5_655 ?
W2 O10 K5 98.2(4) . 5_655 ?
W5 O11 K6 136.1(8) . 5_656 ?
W5 O12 W1 119.3(5) . . ?
W5 O12 K1 102.8(4) . . ?
W1 O12 K1 104.5(4) . . ?
Sb1 O13 W1 113.9(4) . . ?
Sb1 O13 W1 113.9(4) . 7 ?
W1 O13 W1 95.0(5) . 7 ?
Sb1 O13 W5 137.0(7) . . ?
W1 O13 W5 94.1(4) . . ?
W1 O13 W5 94.1(4) 7 . ?
W1 O14 K7 138.3(6) . 2_554 ?
W1 O15 Cu2 146.6(6) . . ?
W1 O15 K4 106.1(4) . . ?
Cu2 O15 K4 104.2(4) . . ?
W1 O16 W1 120.2(6) 7 . ?
W1 O16 K4 98.0(4) 7 . ?
W1 O16 K4 98.0(4) . . ?
W3 O17 Cu1 150.5(6) . . ?
W3 O17 K5 103.0(4) . 5_655 ?
Cu1 O17 K5 105.5(4) . 5_655 ?
W3 O18 K9 149.5(6) . 2_554 ?
W3 O19 W3 145.2(8) 7 . ?
W3 O19 K3 107.1(4) 7 5_655 ?
W3 O19 K3 107.1(4) . 5_655 ?
W8 O20 Cu1 143.2(6) . . ?
W8 O20 K5 103.6(4) . 5_655 ?
Cu1 O20 K5 107.4(4) . 5_655 ?
W8 O21 W8 146.0(8) . 7 ?
W8 O21 K2 106.8(4) . 2_554 ?
W8 O21 K2 106.8(4) 7 2_554 ?
W8 O22 W7 118.3(5) . . ?
W8 O22 K5 98.2(4) . 5_655 ?
W7 O22 K5 100.4(4) . 5_655 ?
W9 O23 W8 118.5(5) . . ?
W9 O23 K7 95.5(4) . 1_554 ?
W8 O23 K7 123.6(4) . 1_554 ?
W9 O23 K2 110.4(4) . 2_554 ?
W8 O23 K2 97.2(4) . 2_554 ?
K7 O23 K2 111.9(3) 1_554 2_554 ?
Sb2 O24 W7 114.9(4) . . ?
Sb2 O24 W8 113.2(4) . . ?
W7 O24 W8 95.3(3) . . ?
Sb2 O24 W9 136.8(5) . . ?
W7 O24 W9 94.4(3) . . ?
W8 O24 W9 93.8(3) . . ?
W7 O26 Cu2 148.2(6) . . ?
W7 O26 K5 104.1(4) . 5_655 ?
Cu2 O26 K5 105.9(4) . 5_655 ?
W7 O28 W6 146.0(5) . . ?
W7 O28 K9 106.3(4) . . ?
W6 O28 K9 106.3(4) . . ?
W9 O29 W7 117.6(5) . . ?
W9 O29 K9 100.8(4) . . ?
W7 O29 K9 104.7(4) . . ?
W9 O29 K7 81.7(3) . 1_554 ?
W7 O29 K7 123.2(4) . 1_554 ?
K9 O29 K7 124.5(4) . 1_554 ?
W10 O30 K8 149.2(8) . 2_554 ?
W10 O31 W6 119.1(5) . . ?
W10 O31 K9 100.8(4) . . ?
W6 O31 K9 106.7(4) . . ?
W9 O32 W10 153.1(6) . . ?
W9 O32 K9 103.3(4) . . ?
W10 O32 K9 102.6(5) . . ?
Sb2 O33 W6 114.8(4) . . ?
Sb2 O33 W6 114.8(4) . 7 ?
W6 O33 W6 93.9(5) . 7 ?
Sb2 O33 W10 137.8(6) . . ?
W6 O33 W10 92.9(4) . . ?
W6 O33 W10 92.9(4) 7 . ?
W6 O34 K5 158.1(6) . 6_556 ?
W6 O35 Cu2 147.1(6) . . ?
W6 O35 K4 104.5(4) . . ?
Cu2 O35 K4 104.9(4) . . ?
W6 O36 W6 117.5(7) 7 . ?
W6 O36 K4 97.9(4) 7 . ?
W6 O36 K4 97.9(4) . . ?
W9 O37 K3 106.3(5) . 2_554 ?
W9 O37 K7 91.2(4) . 1_554 ?
K3 O37 K7 135.1(4) 2_554 1_554 ?
W9 O38 W9 150.7(8) . 7 ?
W9 O38 K3 97.7(4) . 2_554 ?
W9 O38 K3 97.7(4) 7 2_554 ?
W9 O38 K2 102.8(4) . 2_554 ?
W9 O38 K2 102.8(4) 7 2_554 ?
K3 O38 K2 87.3(4) 2_554 2_554 ?
K8 O40 K7 82.7(4) 5_656 2_554 ?
K8 O40 K6 78.5(4) 5_656 5_656 ?
K7 O40 K6 160.7(5) 2_554 5_656 ?
K6 O41 K8 75.2(3) 5_656 5_656 ?
K8 O42 K7 83.4(4) 5_656 2_554 ?
K8 O42 K7 83.4(4) 5_656 8_655 ?
K7 O42 K7 166.7(8) 2_554 8_655 ?
K8 O46 K9 123.7(6) . 2 ?
K8 O46 K7 74.9(6) . 6_657 ?
K9 O46 K7 154.9(7) 2 6_657 ?
K4 O49 K7 129.5(12) . 2_554 ?
K7 O51 K8 78.4(8) 6_657 . ?
K9 O52 K9 133.0(14) 5 . ?

loop_
_geom_bond_atom_site_label_1
_geom_bond_atom_site_label_2
_geom_bond_distance
_geom_bond_site_symmetry_2
_geom_bond_publ_flag
W1 O14 1.740(10) . ?
W1 O15 1.785(10) . ?
W1 O16 1.933(6) . ?
W1 O8 1.936(10) . ?
W1 O12 2.015(10) . ?
W1 O13 2.272(9) . ?
W1 K4 3.729(5) . ?
W1 K1 3.8806(6) . ?
W2 O9 1.721(10) . ?
W2 O7 1.787(10) . ?
W2 O8 1.914(9) . ?
W2 O10 1.967(9) . ?
W2 O5 2.013(9) . ?
W2 O4 2.262(9) . ?
W2 K5 3.731(4) 5_655 ?
W2 K1 3.9503(6) . ?
W3 O18 1.741(11) . ?
W3 O17 1.803(10) . ?
W3 O19 1.926(4) . ?
W3 O10 1.957(10) . ?
W3 O1 2.013(10) . ?
W3 O4 2.299(10) . ?
W3 K5 3.758(4) 5_655 ?
W3 K3 3.906(5) 5_655 ?
W4 O6 1.728(9) . ?
W4 O1 1.878(10) . ?
W4 O5 1.888(10) . ?
W4 O3 1.920(10) . ?
W4 O2 1.928(3) . ?
W4 O4 2.349(10) . ?
W4 K2 3.705(5) 5_655 ?
W4 K3 3.793(6) 5_655 ?
W4 K1 3.8309(6) . ?
W5 O11 1.725(14) . ?
W5 O3 1.910(10) 7 ?
W5 O3 1.910(10) . ?
W5 O12 1.911(10) . ?
W5 O12 1.911(10) 7 ?
W5 O13 2.356(13) . ?
W5 K1 3.7677 . ?
W5 K1 3.7677 3_645 ?
W6 O34 1.735(10) . ?
W6 O35 1.800(10) . ?
W6 O28 1.945(10) . ?
W6 O36 1.963(7) . ?
W6 O31 2.001(9) . ?
W6 O33 2.295(8) . ?
W6 K4 3.683(4) . ?
W6 K9 4.010(9) . ?
W7 O27 1.750(11) . ?
W7 O26 1.793(10) . ?
W7 O28 1.906(9) . ?
W7 O22 1.976(10) . ?
W7 O29 2.022(9) . ?
W7 O24 2.251(10) . ?
W7 K5 3.809(4) 5_655 ?
W7 K9 3.983(9) . ?
W8 O25 1.733(11) . ?
W8 O20 1.803(10) . ?
W8 O22 1.928(9) . ?
W8 O21 1.929(4) . ?
W8 O23 2.031(10) . ?
W8 O24 2.285(9) . ?
W8 K5 3.719(4) 5_655 ?
W8 K2 3.797(5) 2_554 ?
W9 O37 1.735(10) . ?
W9 O23 1.886(10) . ?
W9 O32 1.903(10) . ?
W9 O29 1.904(10) . ?
W9 O38 1.918(4) . ?
W9 O24 2.329(9) . ?
W9 K7 3.544(4) 1_554 ?
W9 K9 3.805(7) . ?
W9 K3 3.807(5) 2_554 ?
W9 K2 4.031(6) 2_554 ?
W10 O30 1.717(15) . ?
W10 O31 1.910(9) . ?
W10 O31 1.910(9) 7 ?
W10 O32 1.923(10) 7 ?
W10 O32 1.923(10) . ?
W10 O33 2.356(12) . ?
W10 K9 3.801(8) . ?
W10 K9 3.801(8) 7 ?
Sb1 O4 1.980(10) . ?
Sb1 O4 1.980(10) 7 ?
Sb1 O13 1.982(13) . ?
Sb2 O33 1.941(12) . ?
Sb2 O24 1.995(9) 7 ?
Sb2 O24 1.995(9) . ?
Cu1 O17 1.922(10) . ?
Cu1 O17 1.922(10) 7 ?
Cu1 O20 1.935(10) 7 ?
Cu1 O20 1.935(10) . ?
Cu1 O39 2.352(19) . ?
Cu1 K5 3.898(4) 3_645 ?
Cu1 K5 3.898(4) 5_655 ?
Cu2 O26 1.914(10) . ?
Cu2 O15 1.944(10) . ?
Cu2 O35 1.946(9) . ?
Cu2 O7 1.964(10) . ?
Cu2 O43 2.304(14) . ?
Cu2 K4 3.794(4) . ?
Cu2 K5 3.934(4) 5_655 ?
K1 O12 2.851(10) . ?
K1 O12 2.851(10) 5_655 ?
K1 O3 2.880(10) . ?
K1 O3 2.880(10) 5_655 ?
K1 O8 2.892(9) . ?
K1 O8 2.892(9) 5_655 ?
K1 O5 2.942(10) . ?
K1 O5 2.942(10) 5_655 ?
K1 W5 3.7677 5_655 ?
K1 W4 3.8309(6) 5_655 ?
K2 O21 2.760(15) 2 ?
K2 O45 2.86(2) . ?
K2 O45 2.86(2) 7_565 ?
K2 O6 2.943(12) 3_655 ?
K2 O6 2.943(12) 5_655 ?
K2 O23 2.964(11) 8_666 ?
K2 O23 2.964(11) 2 ?
K2 O2 2.991(15) 5_655 ?
K2 O38 3.146(16) 2 ?
K2 W4 3.705(5) 3_655 ?
K2 W4 3.705(5) 5_655 ?
K2 W8 3.797(5) 2 ?
K3 O19 2.878(15) 5_655 ?
K3 O2 2.887(15) 5_655 ?
K3 O1 2.901(11) 5_655 ?
K3 O1 2.901(11) 3_655 ?
K3 O37 2.937(12) 2 ?
K3 O37 2.937(11) 8_666 ?
K3 O38 3.042(16) 2 ?
K3 W4 3.793(6) 5_655 ?
K3 W4 3.793(6) 3_655 ?
K3 W9 3.807(5) 8_666 ?
K3 W9 3.807(5) 2 ?
K3 W3 3.906(5) 3_655 ?
K4 O49 2.69(3) . ?
K4 O49 2.69(3) 7 ?
K4 O35 2.794(11) 7 ?
K4 O35 2.794(11) . ?
K4 O15 2.815(11) 7 ?
K4 O15 2.815(11) . ?
K4 O36 2.859(14) . ?
K4 O16 2.930(14) . ?
K4 W6 3.683(4) 7 ?
K4 W1 3.729(5) 7 ?
K5 O34 2.828(11) 6_656 ?
K5 O20 2.856(12) 5_655 ?
K5 O7 2.891(11) 5_655 ?
K5 O10 2.902(10) 5_655 ?
K5 O17 2.918(11) 5_655 ?
K5 O22 2.919(10) 5_655 ?
K5 O26 2.953(11) 5_655 ?
K5 O50 3.03(5) . ?
K5 W8 3.719(4) 5_655 ?
K5 W2 3.731(4) 5_655 ?
K5 W3 3.758(4) 5_655 ?
K5 W7 3.809(4) 5_655 ?
K6 O9 2.747(11) 7_566 ?
K6 O9 2.747(11) 1_556 ?
K6 O41 2.871(14) 5_656 ?
K6 O41 2.871(14) 3_656 ?
K6 O11 2.893(15) 5_656 ?
K6 O40 2.997(14) 3_656 ?
K6 O40 2.997(14) 5_656 ?
K6 K8 3.681(10) . ?
K7 O14 2.684(12) 2 ?
K7 O6 2.752(11) 6_556 ?
K7 O23 2.823(11) 1_556 ?
K7 O51 2.93(3) 6_557 ?
K7 O42 2.937(5) 2 ?
K7 O40 2.986(14) 2 ?
K7 O37 3.053(12) 1_556 ?
K7 O46 3.27(2) 6_557 ?
K7 O29 3.275(11) 1_556 ?
K7 O49 3.28(3) 2 ?
K7 W9 3.544(4) 1_556 ?
K7 K8 3.833(6) 6_557 ?
K8 O30 2.686(16) 2 ?
K8 O40 2.814(14) 3_656 ?
K8 O40 2.814(14) 5_656 ?
K8 O42 2.83(2) 5_656 ?
K8 O46 3.03(2) . ?
K8 O46 3.03(2) 7_565 ?
K8 O51 3.13(4) . ?
K8 O51 3.13(4) 7_565 ?
K8 O41 3.155(14) 5_656 ?
K8 O41 3.155(14) 3_656 ?
K8 K7 3.833(6) 4_556 ?
K9 O18 2.703(13) 2 ?
K9 O52 2.83(4) 5 ?
K9 O32 2.886(13) . ?
K9 O31 2.948(13) . ?
K9 O29 2.957(13) . ?
K9 O52 2.98(4) . ?
K9 O28 3.004(13) . ?
K9 O46 3.08(3) 2_554 ?
O1 K3 2.901(11) 5_655 ?
O2 W4 1.928(3) 7 ?
O2 K3 2.887(15) 5_655 ?
O2 K2 2.991(15) 5_655 ?
O6 K7 2.752(11) 6_656 ?
O6 K2 2.943(12) 5_655 ?
O7 K5 2.891(11) 5_655 ?
O9 K6 2.747(11) 1_554 ?
O10 K5 2.902(10) 5_655 ?
O11 K6 2.893(15) 5_656 ?
O13 W1 2.272(9) 7 ?
O14 K7 2.684(12) 2_554 ?
O16 W1 1.933(6) 7 ?
O17 K5 2.918(11) 5_655 ?
O18 K9 2.703(13) 2_554 ?
O19 W3 1.926(4) 7 ?
O19 K3 2.878(15) 5_655 ?
O20 K5 2.856(12) 5_655 ?
O21 W8 1.929(4) 7 ?
O21 K2 2.760(15) 2_554 ?
O22 K5 2.919(10) 5_655 ?
O23 K7 2.823(10) 1_554 ?
O23 K2 2.964(11) 2_554 ?
O26 K5 2.953(11) 5_655 ?
O29 K7 3.275(11) 1_554 ?
O30 K8 2.686(16) 2_554 ?
O33 W6 2.295(8) 7 ?
O34 K5 2.828(11) 6_556 ?
O36 W6 1.963(7) 7 ?
O37 K3 2.937(11) 2_554 ?
O37 K7 3.053(12) 1_554 ?
O38 W9 1.918(4) 7 ?
O38 K3 3.042(16) 2_554 ?
O38 K2 3.146(16) 2_554 ?
O40 K8 2.814(14) 5_656 ?
O40 K7 2.986(14) 2_554 ?
O40 K6 2.997(14) 5_656 ?
O41 K6 2.871(14) 5_656 ?
O41 K8 3.155(14) 5_656 ?
O42 K8 2.83(2) 5_656 ?
O42 K7 2.937(5) 2_554 ?
O42 K7 2.937(5) 8_655 ?
O46 K9 3.08(3) 2 ?
O46 K7 3.27(2) 6_657 ?
O49 K7 3.28(3) 2_554 ?
O51 K7 2.93(3) 6_657 ?
O52 K9 2.83(4) 5 ?
